data_7029657
loop_
_publ_author_name
'Hosokawa, Hitoshi'
'Funasako, Yusuke'
'Mochida, Tomoyuki'

_publ_section_title
;
 Ionic liquids from cationic palladium(ii) chelate complexes: preparation,
 thermal properties, and crystal structures.
;
_journal_issue 18
_journal_name_full 'Dalton transactions (Cambridge, England : 2003)'
_journal_page_first 6864
_journal_page_last 6869
_journal_paper_doi 10.1039/c4dt00192c
_journal_volume 43
_journal_year 2014
_chemical_formula_moiety 'C14 H29 N2 O2 Pd, C2 F6 N O4 S2'
_chemical_formula_sum 'C16 H29 F6 N3 O6 Pd S2'
_chemical_formula_weight 643.94
_chemical_name_systematic
;
 ?
;
_space_group_IT_number 14
_symmetry_cell_setting monoclinic
_symmetry_space_group_name_Hall '-P 2ybc'
_symmetry_space_group_name_H-M 'P 1 21/c 1'
_atom_sites_solution_hydrogens geom
_atom_sites_solution_primary direct
_atom_sites_solution_secondary difmap
_audit_creation_method SHELXL-97
_cell_angle_alpha 90.00
_cell_angle_beta 106.677(2)
_cell_angle_gamma 90.00
_cell_formula_units_Z 4
_cell_length_a 13.4591(18)
_cell_length_b 12.0133(16)
_cell_length_c 16.538(2)
_cell_measurement_reflns_used 9894
_cell_measurement_temperature 100
_cell_measurement_theta_max 27.46
_cell_measurement_theta_min 2.32
_cell_volume 2561.5(6)
_computing_cell_refinement 'APEX2 (Bruker AXS, 2006)'
_computing_data_collection 'APEX2 (Bruker AXS, 2006)'
_computing_data_reduction 'SAINT (Bruker AXS, 2004)'
_computing_molecular_graphics 'XSHEL (Bruker AXS,2002)'
_computing_publication_material 'XCIF (Bruker AXS, 2001)'
_computing_structure_refinement 'SHELXL-97 (Sheldrick, 1997)'
_computing_structure_solution 'SHELXS-97 (Sheldrick, 1997)'
_diffrn_ambient_temperature 100
_diffrn_detector_area_resol_mean 8.333
_diffrn_measured_fraction_theta_full 0.998
_diffrn_measured_fraction_theta_max 0.998
_diffrn_measurement_device_type 'Bruker APEXII CCD area detector'
_diffrn_measurement_method 'phi and omega scans'
_diffrn_radiation_monochromator 'Bruker Helios multilayer confocal mirror'
_diffrn_radiation_source 'Bruker TXS fine-focus rotating anode'
_diffrn_radiation_type MoK\a
_diffrn_radiation_wavelength 0.71073
_diffrn_reflns_av_R_equivalents 0.0246
_diffrn_reflns_av_sigmaI/netI 0.0279
_diffrn_reflns_limit_h_max 16
_diffrn_reflns_limit_h_min -14
_diffrn_reflns_limit_k_max 14
_diffrn_reflns_limit_k_min -14
_diffrn_reflns_limit_l_max 10
_diffrn_reflns_limit_l_min -20
_diffrn_reflns_number 13062
_diffrn_reflns_theta_full 26.02
_diffrn_reflns_theta_max 26.02
_diffrn_reflns_theta_min 2.13
_exptl_absorpt_coefficient_mu 0.966
_exptl_absorpt_correction_T_max 0.8822
_exptl_absorpt_correction_T_min 0.7448
_exptl_absorpt_correction_type analytical
_exptl_absorpt_process_details
;
Crystal Faces plugin in Bruker APEX2 software
;
_exptl_crystal_colour yellow
_exptl_crystal_density_diffrn 1.670
_exptl_crystal_density_method 'not measured'
_exptl_crystal_description block
_exptl_crystal_F_000 1304
_exptl_crystal_size_max 0.32
_exptl_crystal_size_mid 0.14
_exptl_crystal_size_min 0.13
_refine_diff_density_max 0.452
_refine_diff_density_min -0.385
_refine_diff_density_rms 0.056
_refine_ls_extinction_method none
_refine_ls_goodness_of_fit_ref 1.049
_refine_ls_hydrogen_treatment constr
_refine_ls_matrix_type full
_refine_ls_number_parameters 313
_refine_ls_number_reflns 5035
_refine_ls_number_restraints 0
_refine_ls_restrained_S_all 1.049
_refine_ls_R_factor_all 0.0217
_refine_ls_R_factor_gt 0.0202
_refine_ls_shift/su_max 0.002
_refine_ls_shift/su_mean 0.000
_refine_ls_structure_factor_coef Fsqd
_refine_ls_weighting_details 'calc w=1/[\s^2^(Fo^2^)+(0.0187P)^2^+1.4499P] where P=(Fo^2^+2Fc^2^)/3'
_refine_ls_weighting_scheme calc
_refine_ls_wR_factor_gt 0.0511
_refine_ls_wR_factor_ref 0.0521
_reflns_number_gt 4766
_reflns_number_total 5035
_reflns_threshold_expression >2sigma(I)
_cod_data_source_file c4dt00192c2.cif
_cod_data_source_block pdbutfsa
_cod_depositor_comments
;
The following automatic conversions were performed:

'_symmetry_cell_setting' value 'Monoclinic' changed to 'monoclinic'
according to
/usr/data/users/saulius/crontab/automatic-downloads/rss-feeds/RSC/lib/dictionaries/cif_core.dic
dictionary named 'cif_core.dic' version 2.4.2 from 2011-04-26.

Automatic conversion script
Id: cif_fix_values 2281 2013-09-26 08:29:07Z andrius 
;
_cod_original_cell_volume 2561.6(6)
_cod_original_sg_symbol_H-M 'P 21/c'
_cod_database_code 7029657

loop_
_symmetry_equiv_pos_as_xyz
'x, y, z'
'-x, y+1/2, -z+1/2'
'-x, -y, -z'
'x, -y-1/2, z-1/2'

loop_
_atom_site_label
_atom_site_type_symbol
_atom_site_fract_x
_atom_site_fract_y
_atom_site_fract_z
_atom_site_U_iso_or_equiv
_atom_site_adp_type
_atom_site_occupancy
_atom_site_symmetry_multiplicity
_atom_site_calc_flag
_atom_site_refinement_flags
S1 S 0.56593(3) 0.24664(3) 0.26580(3) 0.02177(9) Uani 1 1 d .
S2 S 0.67985(3) 0.24236(3) 0.43595(3) 0.02096(9) Uani 1 1 d .
N3 N 0.66866(11) 0.26642(12) 0.33958(9) 0.0233(3) Uani 1 1 d .
C15 C 0.57355(16) 0.09905(16) 0.24016(12) 0.0322(4) Uani 1 1 d .
C16 C 0.65613(13) 0.37951(15) 0.47550(11) 0.0269(4) Uani 1 1 d .
F6 F 0.56166(8) 0.41576(9) 0.43691(7) 0.0323(2) Uani 1 1 d .
F2 F 0.66114(11) 0.07609(11) 0.22185(8) 0.0497(3) Uani 1 1 d .
F4 F 0.66457(10) 0.37287(12) 0.55716(7) 0.0455(3) Uani 1 1 d .
F1 F 0.56843(10) 0.03321(9) 0.30323(8) 0.0404(3) Uani 1 1 d .
F3 F 0.49449(12) 0.07516(12) 0.17360(9) 0.0603(4) Uani 1 1 d .
F5 F 0.72391(10) 0.45395(10) 0.46440(9) 0.0503(3) Uani 1 1 d .
O5 O 0.78635(9) 0.22031(11) 0.47840(8) 0.0308(3) Uani 1 1 d .
O6 O 0.60234(10) 0.17247(10) 0.45334(8) 0.0262(3) Uani 1 1 d .
O4 O 0.47030(9) 0.25615(10) 0.28725(7) 0.0253(3) Uani 1 1 d .
O3 O 0.57518(10) 0.30342(11) 0.19227(8) 0.0325(3) Uani 1 1 d .
Pd1 Pd 0.818052(8) 0.672063(10) 0.131659(7) 0.01649(5) Uani 1 1 d .
N2 N 0.69568(10) 0.69506(11) 0.02576(9) 0.0192(3) Uani 1 1 d .
N1 N 0.73239(9) 0.54721(11) 0.16225(8) 0.0174(3) Uani 1 1 d .
C11 C 1.05728(13) 0.74877(16) 0.19317(12) 0.0306(4) Uani 1 1 d .
H11 H 1.1297 0.7621 0.2059 0.037 Uiso 1 1 calc R
C10 C 1.02524(13) 0.67654(15) 0.24685(12) 0.0283(4) Uani 1 1 d .
C1 C 0.77880(13) 0.43943(14) 0.14759(12) 0.0241(3) Uani 1 1 d .
H1A H 0.8499 0.4342 0.1848 0.036 Uiso 1 1 calc R
H1B H 0.7797 0.4351 0.0886 0.036 Uiso 1 1 calc R
H1C H 0.7374 0.3779 0.1597 0.036 Uiso 1 1 calc R
C7 C 0.80300(14) 0.62529(15) -0.06804(11) 0.0265(4) Uani 1 1 d .
H7A H 0.7693 0.5513 -0.0771 0.032 Uiso 1 1 calc R
H7B H 0.8637 0.6208 -0.0173 0.032 Uiso 1 1 calc R
C3 C 0.62433(11) 0.55900(14) 0.10480(10) 0.0195(3) Uani 1 1 d .
H3A H 0.5861 0.6154 0.1277 0.023 Uiso 1 1 calc R
H3B H 0.5872 0.4872 0.1010 0.023 Uiso 1 1 calc R
C4 C 0.62859(12) 0.59406(14) 0.01820(10) 0.0211(3) Uani 1 1 d .
H4A H 0.6572 0.5327 -0.0083 0.025 Uiso 1 1 calc R
H4B H 0.5578 0.6109 -0.0180 0.025 Uiso 1 1 calc R
C2 C 0.72950(13) 0.55228(14) 0.25133(10) 0.0229(3) Uani 1 1 d .
H2A H 0.6886 0.4898 0.2626 0.034 Uiso 1 1 calc R
H2B H 0.6977 0.6226 0.2610 0.034 Uiso 1 1 calc R
H2C H 0.8003 0.5478 0.2892 0.034 Uiso 1 1 calc R
C5 C 0.63774(14) 0.79621(15) 0.03872(12) 0.0265(4) Uani 1 1 d .
H5A H 0.5790 0.8090 -0.0115 0.040 Uiso 1 1 calc R
H5B H 0.6841 0.8608 0.0482 0.040 Uiso 1 1 calc R
H5C H 0.6121 0.7852 0.0879 0.040 Uiso 1 1 calc R
C12 C 0.99460(14) 0.80299(15) 0.12337(12) 0.0282(4) Uani 1 1 d .
C6 C 0.72700(13) 0.71096(15) -0.05350(11) 0.0234(3) Uani 1 1 d .
H6A H 0.7584 0.7857 -0.0519 0.028 Uiso 1 1 calc R
H6B H 0.6638 0.7092 -0.1022 0.028 Uiso 1 1 calc R
C8 C 0.83920(17) 0.65592(17) -0.14442(14) 0.0379(5) Uani 1 1 d .
H8A H 0.7791 0.6546 -0.1957 0.046 Uiso 1 1 calc R
H8B H 0.8673 0.7326 -0.1373 0.046 Uiso 1 1 calc R
C13 C 1.04146(16) 0.88570(17) 0.07663(15) 0.0415(5) Uani 1 1 d .
H13A H 1.0213 0.8667 0.0165 0.062 Uiso 1 1 calc R
H13B H 1.1172 0.8837 0.0991 0.062 Uiso 1 1 calc R
H13C H 1.0164 0.9606 0.0839 0.062 Uiso 1 1 calc R
C9 C 1.10237(14) 0.6378(2) 0.32647(13) 0.0434(5) Uani 1 1 d .
H9A H 1.0914 0.6782 0.3747 0.065 Uiso 1 1 calc R
H9B H 1.1728 0.6521 0.3231 0.065 Uiso 1 1 calc R
H9C H 1.0934 0.5578 0.3337 0.065 Uiso 1 1 calc R
O1 O 0.93296(9) 0.63938(11) 0.23599(7) 0.0247(3) Uani 1 1 d .
O2 O 0.89602(9) 0.79214(10) 0.09300(8) 0.0274(3) Uani 1 1 d .
C14 C 0.9221(2) 0.5767(2) -0.15633(18) 0.0569(7) Uani 1 1 d .
H14A H 0.9833 0.5806 -0.1070 0.085 Uiso 1 1 calc R
H14B H 0.9415 0.5978 -0.2070 0.085 Uiso 1 1 calc R
H14C H 0.8949 0.5005 -0.1627 0.085 Uiso 1 1 calc R

loop_
_atom_site_aniso_label
_atom_site_aniso_U_11
_atom_site_aniso_U_22
_atom_site_aniso_U_33
_atom_site_aniso_U_23
_atom_site_aniso_U_13
_atom_site_aniso_U_12
S1 0.0247(2) 0.0247(2) 0.0158(2) 0.00057(15) 0.00570(16) -0.00704(16)
S2 0.01995(19) 0.0233(2) 0.0180(2) 0.00184(15) 0.00285(16) -0.00178(15)
N3 0.0222(7) 0.0291(8) 0.0188(7) 0.0004(6) 0.0062(6) -0.0073(6)
C15 0.0428(11) 0.0311(10) 0.0265(10) -0.0082(8) 0.0158(8) -0.0091(8)
C16 0.0233(8) 0.0312(9) 0.0242(9) -0.0037(7) 0.0036(7) -0.0012(7)
F6 0.0324(5) 0.0295(6) 0.0316(6) 0.0043(4) 0.0037(5) 0.0069(4)
F2 0.0675(9) 0.0444(7) 0.0531(8) -0.0052(6) 0.0427(7) 0.0021(6)
F4 0.0479(7) 0.0650(8) 0.0191(6) -0.0084(5) 0.0025(5) 0.0155(6)
F1 0.0635(8) 0.0235(5) 0.0444(7) -0.0026(5) 0.0315(6) -0.0084(5)
F3 0.0753(10) 0.0530(8) 0.0423(8) -0.0249(6) 0.0001(7) -0.0192(7)
F5 0.0471(7) 0.0339(7) 0.0787(10) -0.0240(6) 0.0323(7) -0.0191(5)
O5 0.0225(6) 0.0362(7) 0.0298(7) 0.0040(6) 0.0015(5) 0.0027(5)
O6 0.0269(6) 0.0287(7) 0.0218(6) 0.0067(5) 0.0053(5) -0.0048(5)
O4 0.0229(6) 0.0313(7) 0.0209(6) 0.0029(5) 0.0048(5) -0.0036(5)
O3 0.0384(7) 0.0389(7) 0.0201(6) 0.0061(5) 0.0084(6) -0.0104(6)
Pd1 0.01289(7) 0.01844(7) 0.01789(8) -0.00171(4) 0.00401(5) -0.00322(4)
N2 0.0190(6) 0.0193(7) 0.0198(7) 0.0017(5) 0.0066(6) 0.0011(5)
N1 0.0132(6) 0.0195(7) 0.0182(7) -0.0007(5) 0.0026(5) -0.0009(5)
C11 0.0173(8) 0.0393(11) 0.0373(11) -0.0175(8) 0.0112(8) -0.0124(7)
C10 0.0186(8) 0.0400(11) 0.0259(10) -0.0159(8) 0.0057(7) -0.0045(7)
C1 0.0212(8) 0.0195(8) 0.0322(10) 0.0009(7) 0.0085(7) 0.0025(6)
C7 0.0302(9) 0.0261(9) 0.0268(9) 0.0015(7) 0.0137(7) 0.0021(7)
C3 0.0121(7) 0.0233(8) 0.0218(8) 0.0000(6) 0.0026(6) -0.0021(6)
C4 0.0157(7) 0.0259(8) 0.0195(8) -0.0009(7) 0.0016(6) -0.0038(6)
C2 0.0214(8) 0.0294(9) 0.0176(8) 0.0013(7) 0.0051(6) -0.0038(7)
C5 0.0275(9) 0.0244(9) 0.0302(10) 0.0048(7) 0.0122(8) 0.0084(7)
C12 0.0282(9) 0.0267(9) 0.0358(10) -0.0156(8) 0.0189(8) -0.0120(7)
C6 0.0256(8) 0.0263(9) 0.0196(8) 0.0051(7) 0.0087(7) 0.0033(7)
C8 0.0480(12) 0.0385(11) 0.0364(12) 0.0024(9) 0.0268(10) 0.0037(9)
C13 0.0403(11) 0.0338(11) 0.0602(14) -0.0080(10) 0.0303(10) -0.0150(9)
C9 0.0186(9) 0.0770(16) 0.0286(11) -0.0105(11) -0.0028(8) -0.0055(10)
O1 0.0158(5) 0.0359(7) 0.0208(6) -0.0039(5) 0.0027(5) -0.0048(5)
O2 0.0246(6) 0.0251(6) 0.0344(7) -0.0018(5) 0.0118(5) -0.0074(5)
C14 0.0721(17) 0.0509(14) 0.0699(17) 0.0030(12) 0.0556(15) 0.0107(12)

loop_
_atom_type_symbol
_atom_type_description
_atom_type_scat_dispersion_real
_atom_type_scat_dispersion_imag
_atom_type_scat_source
C C 0.0033 0.0016 'International Tables Vol C Tables 4.2.6.8 and 6.1.1.4'
H H 0.0000 0.0000 'International Tables Vol C Tables 4.2.6.8 and 6.1.1.4'
N N 0.0061 0.0033 'International Tables Vol C Tables 4.2.6.8 and 6.1.1.4'
O O 0.0106 0.0060 'International Tables Vol C Tables 4.2.6.8 and 6.1.1.4'
F F 0.0171 0.0103 'International Tables Vol C Tables 4.2.6.8 and 6.1.1.4'
S S 0.1246 0.1234 'International Tables Vol C Tables 4.2.6.8 and 6.1.1.4'
Pd Pd -0.9988 1.0072 'International Tables Vol C Tables 4.2.6.8 and 6.1.1.4'

loop_
_geom_angle_atom_site_label_1
_geom_angle_atom_site_label_2
_geom_angle_atom_site_label_3
_geom_angle
O3 S1 O4 118.39(8)
O3 S1 N3 108.35(8)
O4 S1 N3 116.50(8)
O3 S1 C15 103.91(9)
O4 S1 C15 104.36(8)
N3 S1 C15 103.29(9)
O5 S2 O6 118.62(8)
O5 S2 N3 108.70(8)
O6 S2 N3 116.43(7)
O5 S2 C16 104.13(8)
O6 S2 C16 104.11(8)
N3 S2 C16 102.64(8)
S1 N3 S2 124.05(9)
F3 C15 F1 108.28(16)
F3 C15 F2 108.64(16)
F1 C15 F2 107.78(17)
F3 C15 S1 108.48(14)
F1 C15 S1 112.09(12)
F2 C15 S1 111.47(13)
F6 C16 F4 107.53(14)
F6 C16 F5 108.38(15)
F4 C16 F5 108.68(15)
F6 C16 S2 111.44(12)
F4 C16 S2 109.67(13)
F5 C16 S2 111.04(12)
O2 Pd1 O1 94.06(5)
O2 Pd1 N1 175.83(5)
O1 Pd1 N1 89.65(5)
O2 Pd1 N2 89.79(5)
O1 Pd1 N2 175.98(5)
N1 Pd1 N2 86.47(5)
C5 N2 C4 110.16(13)
C5 N2 C6 108.15(13)
C4 N2 C6 110.15(13)
C5 N2 Pd1 108.17(10)
C4 N2 Pd1 106.25(9)
C6 N2 Pd1 113.92(10)
C2 N1 C1 109.20(13)
C2 N1 C3 109.15(12)
C1 N1 C3 110.82(12)
C2 N1 Pd1 113.13(9)
C1 N1 Pd1 107.80(9)
C3 N1 Pd1 106.73(9)
C12 C11 C10 126.77(16)
C12 C11 H11 116.6
C10 C11 H11 116.6
O1 C10 C11 126.21(18)
O1 C10 C9 114.46(18)
C11 C10 C9 119.32(17)
N1 C1 H1A 109.5
N1 C1 H1B 109.5
H1A C1 H1B 109.5
N1 C1 H1C 109.5
H1A C1 H1C 109.5
H1B C1 H1C 109.5
C6 C7 C8 110.97(15)
C6 C7 H7A 109.4
C8 C7 H7A 109.4
C6 C7 H7B 109.4
C8 C7 H7B 109.4
H7A C7 H7B 108.0
N1 C3 C4 109.50(12)
N1 C3 H3A 109.8
C4 C3 H3A 109.8
N1 C3 H3B 109.8
C4 C3 H3B 109.8
H3A C3 H3B 108.2
N2 C4 C3 109.47(13)
N2 C4 H4A 109.8
C3 C4 H4A 109.8
N2 C4 H4B 109.8
C3 C4 H4B 109.8
H4A C4 H4B 108.2
N1 C2 H2A 109.5
N1 C2 H2B 109.5
H2A C2 H2B 109.5
N1 C2 H2C 109.5
H2A C2 H2C 109.5
H2B C2 H2C 109.5
N2 C5 H5A 109.5
N2 C5 H5B 109.5
H5A C5 H5B 109.5
N2 C5 H5C 109.5
H5A C5 H5C 109.5
H5B C5 H5C 109.5
O2 C12 C11 126.43(17)
O2 C12 C13 113.87(18)
C11 C12 C13 119.68(17)
N2 C6 C7 115.04(14)
N2 C6 H6A 108.5
C7 C6 H6A 108.5
N2 C6 H6B 108.5
C7 C6 H6B 108.5
H6A C6 H6B 107.5
C14 C8 C7 112.14(18)
C14 C8 H8A 109.2
C7 C8 H8A 109.2
C14 C8 H8B 109.2
C7 C8 H8B 109.2
H8A C8 H8B 107.9
C12 C13 H13A 109.5
C12 C13 H13B 109.5
H13A C13 H13B 109.5
C12 C13 H13C 109.5
H13A C13 H13C 109.5
H13B C13 H13C 109.5
C10 C9 H9A 109.5
C10 C9 H9B 109.5
H9A C9 H9B 109.5
C10 C9 H9C 109.5
H9A C9 H9C 109.5
H9B C9 H9C 109.5
C10 O1 Pd1 122.07(12)
C12 O2 Pd1 121.87(12)
C8 C14 H14A 109.5
C8 C14 H14B 109.5
H14A C14 H14B 109.5
C8 C14 H14C 109.5
H14A C14 H14C 109.5
H14B C14 H14C 109.5

loop_
_geom_bond_atom_site_label_1
_geom_bond_atom_site_label_2
_geom_bond_distance
S1 O3 1.4305(13)
S1 O4 1.4345(12)
S1 N3 1.5776(15)
S1 C15 1.833(2)
S2 O5 1.4283(13)
S2 O6 1.4312(12)
S2 N3 1.5838(15)
S2 C16 1.8342(19)
C15 F3 1.324(2)
C15 F1 1.326(2)
C15 F2 1.328(2)
C16 F6 1.322(2)
C16 F4 1.325(2)
C16 F5 1.327(2)
Pd1 O2 1.9940(12)
Pd1 O1 1.9978(12)
Pd1 N1 2.0419(13)
Pd1 N2 2.0497(14)
N2 C5 1.492(2)
N2 C4 1.496(2)
N2 C6 1.500(2)
N1 C2 1.486(2)
N1 C1 1.487(2)
N1 C3 1.4984(19)
C11 C12 1.382(3)
C11 C10 1.395(3)
C11 H11 0.9500
C10 O1 1.283(2)
C10 C9 1.498(3)
C1 H1A 0.9800
C1 H1B 0.9800
C1 H1C 0.9800
C7 C6 1.518(2)
C7 C8 1.524(2)
C7 H7A 0.9900
C7 H7B 0.9900
C3 C4 1.510(2)
C3 H3A 0.9900
C3 H3B 0.9900
C4 H4A 0.9900
C4 H4B 0.9900
C2 H2A 0.9800
C2 H2B 0.9800
C2 H2C 0.9800
C5 H5A 0.9800
C5 H5B 0.9800
C5 H5C 0.9800
C12 O2 1.283(2)
C12 C13 1.504(3)
C6 H6A 0.9900
C6 H6B 0.9900
C8 C14 1.522(3)
C8 H8A 0.9900
C8 H8B 0.9900
C13 H13A 0.9800
C13 H13B 0.9800
C13 H13C 0.9800
C9 H9A 0.9800
C9 H9B 0.9800
C9 H9C 0.9800
C14 H14A 0.9800
C14 H14B 0.9800
C14 H14C 0.9800
